data_2012136
loop_
_publ_author_name
'Dubberley, Stuart R.'
'Tyrrell, Ben R.'
'Mountford, Philip'

_publ_section_title
;
 Tetrakis(dimethylamido)vanadium(IV)
;
_journal_issue 8
_journal_name_full 'Acta Crystallographica Section C'
_journal_page_first 902
_journal_page_last 904
_journal_paper_doi 10.1107/S0108270101008368
_journal_volume 57
_journal_year 2001
_chemical_formula_moiety ' C8 H24 N4 V1 '
_chemical_formula_sum 'C8 H24 N4 V'
_chemical_formula_weight 227.25
_chemical_name_systematic
;
 Tetrakis(dimethylamido)vanadium
;
_space_group_IT_number 2
_symmetry_cell_setting triclinic
_symmetry_space_group_name_Hall '-P 1'
_symmetry_space_group_name_H-M 'P -1'
_cell_angle_alpha 75.6616(10)
_cell_angle_beta 79.4036(11)
_cell_angle_gamma 84.9664(9)
_cell_formula_units_Z 4
_cell_length_a 8.2903(2)
_cell_length_b 12.0158(2)
_cell_length_c 13.8350(3)
_cell_measurement_reflns_used 5348
_cell_measurement_temperature 150
_cell_measurement_theta_max 27.49
_cell_measurement_theta_min 1.00
_cell_volume 1311.18(5)
_computing_cell_refinement DENZO
_computing_data_collection 'Kappa-CCD software COLLECT (Nonius, 2000)'
_computing_data_reduction 'DENZO (Otwinowski & Minor, 1997)'
_computing_molecular_graphics 'CAMERON (Watkin,  Prout & Pearce et al., 1996)'
_computing_publication_material CRYSTALS
_computing_structure_refinement 'CRYSTALS (Watkin, Prout et al., 1996)'
_computing_structure_solution 'SIR92 (Altomare et al., 1994)'
_diffrn_ambient_temperature 150
_diffrn_measured_fraction_theta_full .98
_diffrn_measured_fraction_theta_max .98
_diffrn_measurement_device_type 'Nonius Kappa-CCD'
_diffrn_measurement_method CCD
_diffrn_radiation_type 'Mo K\a'
_diffrn_radiation_wavelength .71073
_diffrn_reflns_av_R_equivalents .02
_diffrn_reflns_limit_h_max 10
_diffrn_reflns_limit_h_min -10
_diffrn_reflns_limit_k_max 15
_diffrn_reflns_limit_k_min -15
_diffrn_reflns_limit_l_max 17
_diffrn_reflns_limit_l_min -17
_diffrn_reflns_number 10654
_diffrn_reflns_theta_full 27.49
_diffrn_reflns_theta_max 27.49
_diffrn_reflns_theta_min 1.00
_diffrn_standards_decay_% 0
_exptl_absorpt_coefficient_mu .73
_exptl_absorpt_correction_T_max .864
_exptl_absorpt_correction_T_min .864
_exptl_absorpt_correction_type multi-scan
_exptl_absorpt_process_details '(DENZO; Otwinowski & Minor, 1997)'
_exptl_crystal_colour 'dark green'
_exptl_crystal_density_diffrn 1.151
_exptl_crystal_density_meas ?
_exptl_crystal_density_method none
_exptl_crystal_description block
_exptl_crystal_F_000 492
_exptl_crystal_size_max .30
_exptl_crystal_size_mid .20
_exptl_crystal_size_min .20
_refine_diff_density_max .71
_refine_diff_density_min -.83
_refine_ls_extinction_coef none
_refine_ls_goodness_of_fit_ref 1.05
_refine_ls_hydrogen_treatment refall
_refine_ls_matrix_type full
_refine_ls_number_parameters 427
_refine_ls_number_reflns 5883
_refine_ls_number_restraints 0
_refine_ls_R_factor_gt .0325
_refine_ls_shift/su_max .006
_refine_ls_structure_factor_coef F
_refine_ls_weighting_details
;
Chebychev polynomial with 5 parameters, (Carruthers & Watkin, 1979),
0.895 0.532 0.456 -.541E-01 -.147
;
_refine_ls_weighting_scheme calc
_refine_ls_wR_factor_ref .0431
_reflns_number_gt 4773
_reflns_number_total 5886
_reflns_threshold_expression I>2\s(I)
_cod_data_source_file gg1056.cif
_cod_data_source_block I
_cod_depositor_comments
;
The following automatic conversions were performed:
'_symmetry_cell_setting' value 'Triclinic ' changed to 'triclinic'
according to '/home/saulius/struct/CIF-dictionaries/cif_core.dic'
dictionary named 'cif_core.dic' version 2.4.1 from 2010-06-29.

Automatic conversion script
Id: cif_fix_enum 1527 2010-12-29 10:47:43Z saulius 

The following automatic conversions were performed:

'_symmetry_cell_setting' value 'Triclinic ' changed to 'triclinic'
according to /home/saulius/struct/CIF-dictionaries/cif_core.dic
dictionary named 'cif_core.dic' version 2.4.1 from 2010-06-29.

Automatic conversion script
Id: cif_fix_values 1715 2011-07-08 13:25:40Z adriana 

The following automatic conversions were performed:

'_exptl_crystal_density_meas' value 'not measured' was changed to '?'
- the value is perceived as not measured.

Automatic conversion script
Id: cif_fix_values 3008 2015-01-20 13:52:24Z robertas 
;
_cod_original_sg_symbol_H-M 'P -1 '
_cod_original_formula_sum 'C8 H24 N4 V1'
_cod_database_code 2012136

loop_
_symmetry_equiv_pos_as_xyz
x,y,z
-x,-y,-z

loop_
_atom_site_label
_atom_site_fract_x
_atom_site_fract_y
_atom_site_fract_z
_atom_site_U_iso_or_equiv
_atom_site_adp_type
_atom_site_occupancy
V1 .22069(3) .248426(19) -.473572(17) .0206 Uani 1.0000
N1 .34951(15) .36961(11) -.55220(10) .0261 Uani 1.0000
N2 .36549(15) .13317(11) -.41670(10) .0267 Uani 1.0000
N3 .07447(15) .30263(11) -.37399(9) .0266 Uani 1.0000
N4 .09240(15) .18648(11) -.54380(10) .0254 Uani 1.0000
C1 .2858(2) .48730(15) -.58253(14) .0364 Uani 1.0000
C2 .5100(2) .35317(17) -.61184(13) .0344 Uani 1.0000
C3 .5067(2) .15807(15) -.37819(14) .0329 Uani 1.0000
C4 .3247(2) .01340(15) -.37757(16) .0386 Uani 1.0000
C5 .1192(2) .38497(16) -.32295(13) .0348 Uani 1.0000
C6 -.0607(2) .23496(17) -.31178(14) .0360 Uani 1.0000
C7 -.06547(19) .23800(16) -.56632(13) .0316 Uani 1.0000
C8 .1552(2) .10298(15) -.60336(13) .0308 Uani 1.0000
H11 .180(3) .496(2) -.5433(18) .044(6) Uiso 1.0000
H12 .278(3) .5101(19) -.6558(17) .037(5) Uiso 1.0000
H13 .360(3) .539(2) -.5697(19) .053(7) Uiso 1.0000
H21 .508(3) .3714(19) -.6859(17) .037(5) Uiso 1.0000
H22 .547(3) .273(2) -.594(2) .052(7) Uiso 1.0000
H23 .596(3) .396(2) -.599(2) .055(7) Uiso 1.0000
H31 .491(3) .132(2) -.301(2) .055(7) Uiso 1.0000
H32 .610(3) .115(2) -.4042(19) .049(6) Uiso 1.0000
H33 .529(3) .238(2) -.4011(17) .044(6) Uiso 1.0000
H41 .232(3) .000(2) -.3986(18) .043(6) Uiso 1.0000
H42 .311(3) -.008(2) -.304(2) .055(7) Uiso 1.0000
H43 .408(3) -.038(2) -.402(2) .059(7) Uiso 1.0000
H51 .210(3) .427(2) -.3627(19) .049(6) Uiso 1.0000
H52 .151(3) .348(2) -.256(2) .051(6) Uiso 1.0000
H53 .026(3) .444(2) -.3121(18) .048(6) Uiso 1.0000
H61 -.158(3) .284(2) -.296(2) .055(7) Uiso 1.0000
H62 -.036(3) .195(2) -.246(2) .052(6) Uiso 1.0000
H63 -.098(3) .183(2) -.346(2) .054(7) Uiso 1.0000
H71 -.108(3) .291(2) -.5275(17) .037(5) Uiso 1.0000
H72 -.148(3) .182(2) -.5511(19) .050(6) Uiso 1.0000
H73 -.059(3) .280(2) -.636(2) .052(7) Uiso 1.0000
H81 .165(3) .138(2) -.678(2) .050(6) Uiso 1.0000
H82 .262(3) .0739(19) -.5909(16) .036(5) Uiso 1.0000
H83 .089(3) .039(2) -.5861(17) .045(6) Uiso 1.0000
V1A .20452(3) .247431(19) .023480(17) .0198 Uani 1.0000
N1A .28403(15) .27243(11) .13365(9) .0251 Uani 1.0000
N2A -.02305(14) .27234(11) .04767(9) .0238 Uani 1.0000
N3A .26320(16) .09759(11) .00992(11) .0289 Uani 1.0000
N4A .29526(15) .34829(11) -.09637(9) .0253 Uani 1.0000
C1A .2228(2) .36610(15) .18210(13) .0310 Uani 1.0000
C2A .4500(2) .23409(17) .15061(15) .0368 Uani 1.0000
C3A -.1259(2) .30240(15) -.03036(12) .0292 Uani 1.0000
C4A -.11677(19) .22405(14) .14691(12) .0285 Uani 1.0000
C5A .2706(3) -.00061(16) .09426(18) .0443 Uani 1.0000
C6A .2459(2) .06276(17) -.08104(16) .0394 Uani 1.0000
C7A .2451(2) .46969(14) -.11801(13) .0318 Uani 1.0000
C8A .4560(2) .32859(17) -.15403(14) .0350 Uani 1.0000
H11A .217(3) .341(2) .2577(18) .041(6) Uiso 1.0000
H12A .116(3) .393(2) .1693(17) .041(6) Uiso 1.0000
H13A .287(3) .430(2) .1590(18) .044(6) Uiso 1.0000
H21A .526(3) .301(2) .126(2) .059(7) Uiso 1.0000
H22A .496(3) .177(2) .1162(19) .048(6) Uiso 1.0000
H23A .447(3) .204(2) .224(2) .050(6) Uiso 1.0000
H31A -.210(3) .361(2) -.0175(17) .042(6) Uiso 1.0000
H32A -.059(3) .333(2) -.0935(18) .043(6) Uiso 1.0000
H33A -.187(3) .233(2) -.0333(18) .049(6) Uiso 1.0000
H41A -.187(3) .161(2) .1499(17) .040(5) Uiso 1.0000
H42A -.050(3) .200(2) .1970(19) .044(6) Uiso 1.0000
H43A -.193(3) .281(2) .1718(17) .041(6) Uiso 1.0000
H51A .357(4) -.055(3) .083(2) .063(8) Uiso 1.0000
H52A .285(3) .020(2) .151(2) .054(7) Uiso 1.0000
H53A .184(4) -.043(3) .105(2) .070(8) Uiso 1.0000
H61A .143(3) .022(2) -.0730(18) .048(6) Uiso 1.0000
H62A .244(3) .130(2) -.137(2) .050(6) Uiso 1.0000
H63A .342(3) .016(2) -.104(2) .057(7) Uiso 1.0000
H71A .140(3) .482(2) -.0799(19) .050(6) Uiso 1.0000
H72A .325(3) .510(2) -.1031(19) .049(6) Uiso 1.0000
H73A .237(3) .4982(19) -.1882(18) .038(5) Uiso 1.0000
H81A .488(3) .253(2) -.1345(19) .048(6) Uiso 1.0000
H82A .455(3) .351(2) -.2251(19) .047(6) Uiso 1.0000
H83A .539(4) .368(2) -.139(2) .060(7) Uiso 1.0000

loop_
_atom_site_aniso_label
_atom_site_aniso_U_11
_atom_site_aniso_U_22
_atom_site_aniso_U_33
_atom_site_aniso_U_12
_atom_site_aniso_U_13
_atom_site_aniso_U_23
V1 .02026(12) .02027(13) .02093(13) -.00315(9) -.00304(9) -.00368(9)
N1 .0253(6) .0245(6) .0271(6) -.0052(5) -.0035(5) -.0025(5)
N2 .0255(6) .0230(6) .0315(6) -.0025(5) -.0076(5) -.0035(5)
N3 .0266(6) .0293(6) .0241(6) -.0039(5) -.0024(5) -.0072(5)
N4 .0227(6) .0267(6) .0282(6) -.0021(5) -.0048(5) -.0084(5)
C1 .0450(10) .0246(8) .0353(9) -.0031(7) -.0046(7) -.0006(6)
C2 .0271(7) .0402(9) .0334(8) -.0103(7) .0002(6) -.0050(7)
C3 .0290(8) .0324(8) .0392(9) -.0007(6) -.0129(6) -.0071(7)
C4 .0417(9) .0263(8) .0460(10) -.0065(7) -.0152(8) .0027(7)
C5 .0409(9) .0376(9) .0298(8) -.0046(7) -.0063(7) -.0139(7)
C6 .0338(8) .0396(9) .0306(8) -.0084(7) .0054(6) -.0064(7)
C7 .0250(7) .0383(9) .0344(8) -.0003(6) -.0077(6) -.0125(7)
C8 .0326(8) .0307(8) .0316(8) -.0019(6) -.0049(6) -.0122(7)
V1A .01867(12) .01888(12) .02131(13) -.00163(8) -.00251(9) -.00414(9)
N1A .0202(5) .0285(6) .0268(6) -.0014(5) -.0058(4) -.0057(5)
N2A .0217(5) .0258(6) .0242(6) -.0013(4) -.0050(4) -.0057(5)
N3A .0292(6) .0205(6) .0364(7) -.0005(5) -.0044(5) -.0066(5)
N4A .0272(6) .0240(6) .0240(6) -.0031(5) -.0019(5) -.0055(5)
C1A .0324(8) .0303(8) .0327(8) -.0020(6) -.0086(6) -.0096(6)
C2A .0221(7) .0460(10) .0440(10) -.0009(7) -.0099(7) -.0115(8)
C3A .0257(7) .0356(8) .0296(8) .0017(6) -.0090(6) -.0117(6)
C4A .0228(7) .0335(8) .0277(7) -.0039(6) -.0027(6) -.0047(6)
C5A .0492(11) .0239(8) .0548(12) -.0043(8) -.0110(9) .0025(8)
C6A .0393(9) .0312(9) .0528(11) -.0018(7) -.0074(8) -.0197(8)
C7A .0402(9) .0221(7) .0320(8) -.0049(6) -.0035(7) -.0048(6)
C8A .0291(8) .0361(9) .0355(9) -.0051(7) .0034(6) -.0053(7)

loop_
_atom_type_symbol
_atom_type_scat_dispersion_real
_atom_type_scat_dispersion_imag
_atom_type_scat_source
'C   ' .0020 .0020 International_Tables_Vol_IV_Table_2.2B
'H   ' .0000 .0000 International_Tables_Vol_IV_Table_2.2B
'N   ' .0040 .0030 International_Tables_Vol_IV_Table_2.2B
'V   ' .2670 .5300 International_Tables_Vol_IV_Table_2.2B

loop_
_geom_angle_atom_site_label_1
_geom_angle_atom_site_label_2
_geom_angle_atom_site_label_3
_geom_angle
_geom_angle_publ_flag
N1 V1 N2 106.53(6) yes
N1 V1 N3 108.41(6) yes
N2 V1 N3 111.42(6) yes
N1 V1 N4 115.28(6) yes
N2 V1 N4 109.00(6) yes
N3 V1 N4 106.26(5) yes
V1 N1 C1 123.67(11) yes
V1 N1 C2 123.62(11) yes
C1 N1 C2 110.81(14) no
V1 N2 C3 122.50(10) yes
V1 N2 C4 123.70(11) yes
C3 N2 C4 111.12(13) no
V1 N3 C5 122.77(11) yes
V1 N3 C6 121.60(11) yes
C5 N3 C6 110.85(13) no
V1 N4 C7 122.60(10) yes
V1 N4 C8 123.80(10) yes
C7 N4 C8 111.74(12) no
N1 C1 H11 109.4(14) no
N1 C1 H12 112.3(13) no
H11 C1 H12 109.3(19) no
N1 C1 H13 109.0(15) no
H11 C1 H13 109(2) no
H12 C1 H13 108.0(19) no
N1 C2 H21 112.8(13) no
N1 C2 H22 110.0(15) no
H21 C2 H22 105(2) no
N1 C2 H23 113.6(15) no
H21 C2 H23 109.4(19) no
H22 C2 H23 105(2) no
N2 C3 H31 111.3(14) no
N2 C3 H32 111.4(14) no
H31 C3 H32 106(2) no
N2 C3 H33 110.7(14) no
H31 C3 H33 111(2) no
H32 C3 H33 105.8(19) no
N2 C4 H41 110.5(15) no
N2 C4 H42 111.5(16) no
H41 C4 H42 110(2) no
N2 C4 H43 112.5(16) no
H41 C4 H43 105(2) no
H42 C4 H43 107(2) no
N3 C5 H51 110.5(15) no
N3 C5 H52 113.2(15) no
H51 C5 H52 107(2) no
N3 C5 H53 111.4(14) no
H51 C5 H53 107(2) no
H52 C5 H53 108(2) no
N3 C6 H61 111.3(16) no
N3 C6 H62 112.4(15) no
H61 C6 H62 104(2) no
N3 C6 H63 112.4(15) no
H61 C6 H63 105(2) no
H62 C6 H63 112(2) no
N4 C7 H71 112.6(14) no
N4 C7 H72 111.9(15) no
H71 C7 H72 105(2) no
N4 C7 H73 112.2(15) no
H71 C7 H73 106(2) no
H72 C7 H73 109(2) no
N4 C8 H81 112.0(14) no
N4 C8 H82 110.5(13) no
H81 C8 H82 106.8(19) no
N4 C8 H83 111.7(14) no
H81 C8 H83 109(2) no
H82 C8 H83 106.3(19) no
N1A V1A N2A 107.16(5) yes
N1A V1A N3A 109.74(6) yes
N2A V1A N3A 111.48(6) yes
N1A V1A N4A 110.73(5) yes
N2A V1A N4A 110.03(6) yes
N3A V1A N4A 107.73(6) yes
V1A N1A C1A 123.30(10) yes
V1A N1A C2A 120.92(11) yes
C1A N1A C2A 111.22(13) no
V1A N2A C3A 124.70(10) yes
V1A N2A C4A 120.00(10) yes
C3A N2A C4A 112.02(12) no
V1A N3A C5A 124.03(13) yes
V1A N3A C6A 120.92(11) yes
C5A N3A C6A 111.45(15) no
V1A N4A C7A 121.02(11) yes
V1A N4A C8A 123.65(11) yes
C7A N4A C8A 111.20(13) no
N1A C1A H11A 111.5(13) no
N1A C1A H12A 111.4(14) no
H11A C1A H12A 107.5(19) no
N1A C1A H13A 113.2(15) no
H11A C1A H13A 107.4(19) no
H12A C1A H13A 105(2) no
N1A C2A H21A 110.6(16) no
N1A C2A H22A 113.4(15) no
H21A C2A H22A 106(2) no
N1A C2A H23A 108.0(15) no
H21A C2A H23A 109(2) no
H22A C2A H23A 110(2) no
N2A C3A H31A 111.5(14) no
N2A C3A H32A 108.8(14) no
H31A C3A H32A 107.3(19) no
N2A C3A H33A 111.5(14) no
H31A C3A H33A 106.3(19) no
H32A C3A H33A 111(2) no
N2A C4A H41A 115.3(13) no
N2A C4A H42A 112.6(14) no
H41A C4A H42A 109(2) no
N2A C4A H43A 111.7(13) no
H41A C4A H43A 104.1(18) no
H42A C4A H43A 103.2(19) no
N3A C5A H51A 114.5(17) no
N3A C5A H52A 111.9(17) no
H51A C5A H52A 105(2) no
N3A C5A H53A 111(2) no
H51A C5A H53A 101(3) no
H52A C5A H53A 113(3) no
N3A C6A H61A 112.8(14) no
N3A C6A H62A 110.0(15) no
H61A C6A H62A 108(2) no
N3A C6A H63A 111.3(16) no
H61A C6A H63A 111(2) no
H62A C6A H63A 104(2) no
N4A C7A H71A 110.5(16) no
N4A C7A H72A 108.1(16) no
H71A C7A H72A 112(2) no
N4A C7A H73A 110.9(13) no
H71A C7A H73A 107(2) no
H72A C7A H73A 108(2) no
N4A C8A H81A 109.0(16) no
N4A C8A H82A 111.2(15) no
H81A C8A H82A 111(2) no
N4A C8A H83A 112.5(17) no
H81A C8A H83A 104(2) no
H82A C8A H83A 109(2) no

loop_
_geom_bond_atom_site_label_1
_geom_bond_atom_site_label_2
_geom_bond_site_symmetry_1
_geom_bond_site_symmetry_2
_geom_bond_distance
_geom_bond_publ_flag
V1 N1 . . 1.8721(12) yes
V1 N2 . . 1.8692(13) yes
V1 N3 . . 1.8664(13) yes
V1 N4 . . 1.8721(12) yes
N1 C1 . . 1.453(2) no
N1 C2 . . 1.456(2) no
N2 C3 . . 1.4536(19) no
N2 C4 . . 1.453(2) no
N3 C5 . . 1.457(2) no
N3 C6 . . 1.455(2) no
N4 C7 . . 1.4512(19) no
N4 C8 . . 1.455(2) no
C1 H11 . . .96(3) no
C1 H12 . . 1.00(2) no
C1 H13 . . .98(3) no
C2 H21 . . 1.00(2) no
C2 H22 . . .97(3) no
C2 H23 . . .98(3) no
C3 H31 . . 1.02(3) no
C3 H32 . . 1.01(3) no
C3 H33 . . .96(2) no
C4 H41 . . .91(3) no
C4 H42 . . .98(3) no
C4 H43 . . .96(3) no
C5 H51 . . .95(3) no
C5 H52 . . .99(3) no
C5 H53 . . 1.02(3) no
C6 H61 . . .98(3) no
C6 H62 . . .97(3) no
C6 H63 . . .97(3) no
C7 H71 . . .94(2) no
C7 H72 . . .96(3) no
C7 H73 . . .96(3) no
C8 H81 . . 1.00(3) no
C8 H82 . . .96(2) no
C8 H83 . . .94(2) no
V1A N1A . . 1.8652(12) yes
V1A N2A . . 1.8653(12) yes
V1A N3A . . 1.8691(13) yes
V1A N4A . . 1.8681(13) yes
N1A C1A . . 1.457(2) yes
N1A C2A . . 1.4539(19) no
N2A C3A . . 1.4541(19) no
N2A C4A . . 1.4552(19) no
N3A C5A . . 1.446(2) no
N3A C6A . . 1.455(2) no
N4A C7A . . 1.454(2) no
N4A C8A . . 1.454(2) no
C1A H11A . . 1.01(2) no
C1A H12A . . .94(2) no
C1A H13A . . .93(2) no
C2A H21A . . 1.01(3) no
C2A H22A . . .94(3) no
C2A H23A . . .98(3) no
C3A H31A . . .97(2) no
C3A H32A . . .95(2) no
C3A H33A . . 1.02(2) no
C4A H41A . . .98(2) no
C4A H42A . . .94(3) no
C4A H43A . . .98(2) no
C5A H51A . . .94(3) no
C5A H52A . . .91(3) no
C5A H53A . . .89(3) no
C6A H61A . . 1.00(2) no
C6A H62A . . .97(3) no
C6A H63A . . .98(3) no
C7A H71A . . .95(3) no
C7A H72A . . .94(3) no
C7A H73A . . .96(2) no
C8A H81A . . .92(3) no
C8A H82A . . .96(3) no
C8A H83A . . .94(3) no

loop_
_cod_related_entry_id
_cod_related_entry_database
_cod_related_entry_code
1 ChemSpider 24724297
